data_4348107
loop_
_publ_author_name
'Hayne, David J.'
'White, Jonathan M.'
'McLean, Catriona A.'
'Villemagne, Victor L.'
'Barnham, Kevin J.'
'Donnelly, Paul S.'

_publ_section_title
;
 Synthesis of Oxorhenium(V) and Oxotechnetium(V) Complexes That Bind to
 Amyloid-\b Plaques.
;
_journal_issue 16
_journal_name_full 'Inorganic chemistry'
_journal_page_first 7944
_journal_page_last 7953
_journal_paper_doi 10.1021/acs.inorgchem.6b00972
_journal_volume 55
_journal_year 2016
_chemical_formula_sum 'C15 H14 N3 O3 Re'
_chemical_formula_weight 470.49
_space_group_crystal_system monoclinic
_space_group_IT_number 14
_space_group_name_Hall '-P 2ybc'
_space_group_name_H-M_alt 'P 1 21/c 1'
_atom_sites_solution_hydrogens geom
_audit_creation_method SHELXL-2014
_cell_angle_alpha 90
_cell_angle_beta 100.626(3)
_cell_angle_gamma 90
_cell_formula_units_Z 4
_cell_length_a 12.4901(4)
_cell_length_b 8.0225(4)
_cell_length_c 13.8963(4)
_cell_measurement_reflns_used 7184
_cell_measurement_temperature 130.0(1)
_cell_measurement_theta_max 34.2558
_cell_measurement_theta_min 2.9378
_cell_volume 1368.56(9)
_computing_cell_refinement
;
CrysAlisPro, Agilent Technologies,
Version 1.171.36.21 (release 14-08-2012 CrysAlis171 .NET)
(compiled Sep 14 2012,17:21:16)
;
_computing_data_collection
;
CrysAlisPro, Agilent Technologies,
Version 1.171.36.21 (release 14-08-2012 CrysAlis171 .NET)
(compiled Sep 14 2012,17:21:16)
;
_computing_data_reduction
;
CrysAlisPro, Agilent Technologies,
Version 1.171.36.21 (release 14-08-2012 CrysAlis171 .NET)
(compiled Sep 14 2012,17:21:16)
;
_computing_structure_refinement 'SHELXL-2014 (Sheldrick, 2014)'
_diffrn_ambient_temperature 130.0(1)
_diffrn_measured_fraction_theta_full 1.000
_diffrn_measured_fraction_theta_max 0.932
_diffrn_measurement_device_type 'SuperNova, Dual, Cu at zero, Atlas'
_diffrn_measurement_method '\w scans'
_diffrn_radiation_monochromator mirror
_diffrn_radiation_source 'SuperNova (Mo) X-ray Source'
_diffrn_radiation_type 'Mo K\a'
_diffrn_radiation_wavelength 0.7107
_diffrn_reflns_av_R_equivalents 0.0319
_diffrn_reflns_av_unetI/netI 0.0435
_diffrn_reflns_Laue_measured_fraction_full 1.000
_diffrn_reflns_Laue_measured_fraction_max 0.932
_diffrn_reflns_limit_h_max 18
_diffrn_reflns_limit_h_min -19
_diffrn_reflns_limit_k_max 6
_diffrn_reflns_limit_k_min -12
_diffrn_reflns_limit_l_max 21
_diffrn_reflns_limit_l_min -18
_diffrn_reflns_number 12472
_diffrn_reflns_point_group_measured_fraction_full 1.000
_diffrn_reflns_point_group_measured_fraction_max 0.932
_diffrn_reflns_theta_full 25.242
_diffrn_reflns_theta_max 34.362
_diffrn_reflns_theta_min 2.945
_exptl_absorpt_coefficient_mu 8.896
_exptl_absorpt_correction_T_max 0.298
_exptl_absorpt_correction_T_min 0.115
_exptl_absorpt_correction_type gaussian
_exptl_absorpt_process_details
;
CrysAlisPro, Agilent Technologies,
Version 1.171.36.21 (release 14-08-2012 CrysAlis171 .NET)
(compiled Sep 14 2012,17:21:16)
Numerical absorption correction based on gaussian integration over
			a multifaceted crystal model
;
_exptl_crystal_colour black
_exptl_crystal_density_diffrn 2.283
_exptl_crystal_description block
_exptl_crystal_F_000 896
_exptl_crystal_size_max 0.4797
_exptl_crystal_size_mid 0.2786
_exptl_crystal_size_min 0.1644
_refine_diff_density_max 1.578
_refine_diff_density_min -1.969
_refine_diff_density_rms 0.198
_refine_ls_extinction_coef 0.00263(13)
_refine_ls_extinction_expression Fc^*^=kFc[1+0.001xFc^2^\l^3^/sin(2\q)]^-1/4^
_refine_ls_extinction_method SHELXL
_refine_ls_goodness_of_fit_ref 1.059
_refine_ls_hydrogen_treatment constr
_refine_ls_matrix_type full
_refine_ls_number_parameters 200
_refine_ls_number_reflns 5347
_refine_ls_number_restraints 0
_refine_ls_restrained_S_all 1.059
_refine_ls_R_factor_all 0.0344
_refine_ls_R_factor_gt 0.0272
_refine_ls_shift/su_max 0.001
_refine_ls_shift/su_mean 0.000
_refine_ls_structure_factor_coef Fsqd
_refine_ls_weighting_details 'w=1/[\s^2^(Fo^2^)+(0.0212P)^2^] where P=(Fo^2^+2Fc^2^)/3'
_refine_ls_weighting_scheme calc
_refine_ls_wR_factor_gt 0.0558
_refine_ls_wR_factor_ref 0.0590
_reflns_Friedel_coverage 0.000
_reflns_number_gt 4654
_reflns_number_total 5347
_reflns_threshold_expression 'I > 2\s(I)'
_cod_data_source_file ic6b00972_si_001.cif
_cod_data_source_block shelx
_cod_original_sg_symbol_H-M 'P 21/c'
_cod_database_code 4348107
_shelx_space_group_comment
;
The symmetry employed for this shelxl refinement is uniquely defined
by the following loop, which should always be used as a source of
symmetry information in preference to the above space-group names.
They are only intended as comments.
;
_shelxl_version_number 2014-1

loop_
_space_group_symop_operation_xyz
'x, y, z'
'-x, y+1/2, -z+1/2'
'-x, -y, -z'
'x, -y-1/2, z-1/2'

loop_
_atom_site_label
_atom_site_type_symbol
_atom_site_fract_x
_atom_site_fract_y
_atom_site_fract_z
_atom_site_U_iso_or_equiv
_atom_site_adp_type
_atom_site_occupancy
_atom_site_site_symmetry_order
_atom_site_calc_flag
_atom_site_refinement_flags_posn
_atom_site_refinement_flags_adp
C4 C -0.2112(2) 0.7401(4) -0.1665(2) 0.0175(6) Uani 1 1 d . .
H4 H -0.2829 0.7743 -0.1873 0.021 Uiso 1 1 calc R U
C7 C 0.0072(2) 0.7954(3) 0.0597(2) 0.0156(5) Uani 1 1 d . .
H7A H -0.0153 0.9084 0.0708 0.019 Uiso 1 1 calc R U
H7B H -0.0212 0.7238 0.1053 0.019 Uiso 1 1 calc R U
C8 C 0.1634(2) 0.8227(4) 0.1884(2) 0.0156(5) Uani 1 1 d . .
H8A H 0.1268 0.7487 0.2270 0.019 Uiso 1 1 calc R U
H8B H 0.1457 0.9366 0.2030 0.019 Uiso 1 1 calc R U
C9 C 0.2864(3) 0.7966(4) 0.2152(2) 0.0185(6) Uani 1 1 d . .
H9A H 0.3242 0.9024 0.2171 0.022 Uiso 1 1 calc R U
H9B H 0.3055 0.7440 0.2789 0.022 Uiso 1 1 calc R U
C10 C 0.3898(2) 0.5633(4) 0.1620(2) 0.0151(5) Uani 1 1 d . .
C11 C 0.3926(2) 0.4545(3) 0.0747(2) 0.0143(5) Uani 1 1 d . .
C12 C 0.4641(2) 0.3215(4) 0.0772(2) 0.0178(6) Uani 1 1 d . .
H12 H 0.5128 0.2955 0.1343 0.021 Uiso 1 1 calc R U
C13 C 0.4615(3) 0.2286(4) -0.0070(3) 0.0179(6) Uani 1 1 d . .
H13 H 0.5106 0.1417 -0.0076 0.021 Uiso 1 1 calc R U
C14 C 0.3856(3) 0.2648(4) -0.0905(3) 0.0183(6) Uani 1 1 d . .
H14 H 0.3833 0.2027 -0.1474 0.022 Uiso 1 1 calc R U
C15 C 0.3130(2) 0.3955(3) -0.0878(2) 0.0155(5) Uani 1 1 d . .
H15 H 0.2602 0.4184 -0.1427 0.019 Uiso 1 1 calc R U
N1 N 0.1255(2) 0.7887(3) 0.08320(19) 0.0134(4) Uani 1 1 d . .
N2 N 0.3158(2) 0.6888(3) 0.13915(19) 0.0149(5) Uani 1 1 d . .
N3 N 0.31830(19) 0.4895(3) -0.00668(18) 0.0131(4) Uani 1 1 d . .
O1 O 0.27456(17) 0.8680(3) -0.05486(16) 0.0177(4) Uani 1 1 d . .
O2 O 0.10996(16) 0.5889(2) -0.08047(16) 0.0151(4) Uani 1 1 d . .
O4 O 0.44585(19) 0.5350(3) 0.24224(16) 0.0221(5) Uani 1 1 d . .
C1 C 0.0046(2) 0.6420(4) -0.1033(2) 0.0143(5) Uani 1 1 d . .
C2 C -0.0453(2) 0.7450(4) -0.0432(2) 0.0143(5) Uani 1 1 d . .
C3 C -0.1533(2) 0.7928(3) -0.0774(2) 0.0166(6) Uani 1 1 d . .
H3 H -0.1873 0.8625 -0.0387 0.020 Uiso 1 1 calc R U
C5 C -0.1618(2) 0.6358(4) -0.2249(2) 0.0172(5) Uani 1 1 d . .
H5 H -0.2003 0.5983 -0.2847 0.021 Uiso 1 1 calc R U
C6 C -0.0546(2) 0.5881(4) -0.1931(2) 0.0159(5) Uani 1 1 d . .
H6 H -0.0212 0.5187 -0.2324 0.019 Uiso 1 1 calc R U
Re1 Re 0.22678(2) 0.70965(2) 0.00636(2) 0.01107(4) Uani 1 1 d . .

loop_
_atom_site_aniso_label
_atom_site_aniso_U_11
_atom_site_aniso_U_22
_atom_site_aniso_U_33
_atom_site_aniso_U_23
_atom_site_aniso_U_13
_atom_site_aniso_U_12
C4 0.0114(12) 0.0183(13) 0.0221(15) 0.0045(12) 0.0016(11) 0.0000(10)
C7 0.0152(13) 0.0170(13) 0.0153(13) 0.0003(11) 0.0043(11) -0.0008(10)
C8 0.0164(13) 0.0178(13) 0.0128(12) -0.0009(11) 0.0032(11) -0.0017(11)
C9 0.0164(13) 0.0242(15) 0.0140(13) -0.0052(12) 0.0006(11) -0.0025(11)
C10 0.0130(12) 0.0164(13) 0.0152(12) 0.0025(11) 0.0012(10) -0.0021(10)
C11 0.0121(11) 0.0145(12) 0.0161(12) 0.0018(11) 0.0016(10) -0.0029(10)
C12 0.0127(12) 0.0177(13) 0.0218(15) 0.0032(12) -0.0001(11) -0.0019(11)
C13 0.0141(13) 0.0140(13) 0.0247(15) 0.0003(12) 0.0015(12) 0.0004(10)
C14 0.0141(13) 0.0157(13) 0.0232(15) -0.0034(12) -0.0015(12) -0.0006(11)
C15 0.0140(12) 0.0159(13) 0.0158(13) -0.0016(11) 0.0007(11) -0.0003(10)
N1 0.0109(10) 0.0170(12) 0.0120(10) -0.0010(9) 0.0009(9) -0.0002(8)
N2 0.0134(10) 0.0201(12) 0.0105(10) -0.0001(10) 0.0003(9) -0.0003(9)
N3 0.0104(10) 0.0129(10) 0.0151(11) 0.0018(9) 0.0003(9) -0.0005(8)
O1 0.0167(10) 0.0180(10) 0.0189(10) 0.0059(9) 0.0048(9) 0.0003(8)
O2 0.0128(9) 0.0159(9) 0.0155(9) -0.0021(8) 0.0001(8) 0.0010(7)
O4 0.0200(11) 0.0283(12) 0.0157(10) 0.0029(10) -0.0029(9) 0.0028(9)
C1 0.0119(11) 0.0136(12) 0.0172(13) 0.0023(11) 0.0021(10) -0.0019(10)
C2 0.0108(11) 0.0139(12) 0.0179(13) 0.0031(11) 0.0022(11) -0.0002(10)
C3 0.0132(12) 0.0159(13) 0.0212(14) 0.0048(12) 0.0047(11) 0.0006(10)
C5 0.0148(12) 0.0186(13) 0.0172(13) 0.0034(12) 0.0000(11) -0.0030(11)
C6 0.0148(12) 0.0169(13) 0.0157(13) 0.0000(11) 0.0022(11) -0.0032(10)
Re1 0.00996(5) 0.01259(6) 0.01042(6) 0.00059(4) 0.00128(4) -0.00044(4)

loop_
_atom_type_symbol
_atom_type_description
_atom_type_scat_dispersion_real
_atom_type_scat_dispersion_imag
_atom_type_scat_source
C C 0.0033 0.0016 'International Tables Vol C Tables 4.2.6.8 and 6.1.1.4'
H H 0.0000 0.0000 'International Tables Vol C Tables 4.2.6.8 and 6.1.1.4'
N N 0.0061 0.0033 'International Tables Vol C Tables 4.2.6.8 and 6.1.1.4'
O O 0.0106 0.0060 'International Tables Vol C Tables 4.2.6.8 and 6.1.1.4'
Re Re -1.0185 7.2310 'International Tables Vol C Tables 4.2.6.8 and 6.1.1.4'

loop_
_geom_angle_atom_site_label_1
_geom_angle_atom_site_label_2
_geom_angle_atom_site_label_3
_geom_angle
C3 C4 C5 119.6(3)
C3 C4 H4 120.2
C5 C4 H4 120.2
N1 C7 C2 116.6(2)
N1 C7 H7A 108.1
C2 C7 H7A 108.1
N1 C7 H7B 108.1
C2 C7 H7B 108.1
H7A C7 H7B 107.3
N1 C8 C9 109.9(2)
N1 C8 H8A 109.7
C9 C8 H8A 109.7
N1 C8 H8B 109.7
C9 C8 H8B 109.7
H8A C8 H8B 108.2
N2 C9 C8 106.3(2)
N2 C9 H9A 110.5
C8 C9 H9A 110.5
N2 C9 H9B 110.5
C8 C9 H9B 110.5
H9A C9 H9B 108.7
O4 C10 N2 126.7(3)
O4 C10 C11 122.3(3)
N2 C10 C11 110.9(3)
N3 C11 C12 121.3(3)
N3 C11 C10 116.1(2)
C12 C11 C10 122.5(3)
C13 C12 C11 118.6(3)
C13 C12 H12 120.7
C11 C12 H12 120.7
C12 C13 C14 120.1(3)
C12 C13 H13 119.9
C14 C13 H13 119.9
C13 C14 C15 118.9(3)
C13 C14 H14 120.6
C15 C14 H14 120.6
N3 C15 C14 120.8(3)
N3 C15 H15 119.6
C14 C15 H15 119.6
C7 N1 C8 110.0(2)
C7 N1 Re1 129.6(2)
C8 N1 Re1 119.38(18)
C10 N2 C9 121.2(3)
C10 N2 Re1 121.3(2)
C9 N2 Re1 116.81(19)
C15 N3 C11 120.2(2)
C15 N3 Re1 126.2(2)
C11 N3 Re1 113.39(19)
C1 O2 Re1 124.27(18)
O2 C1 C6 116.1(3)
O2 C1 C2 124.2(3)
C6 C1 C2 119.7(3)
C3 C2 C1 117.8(3)
C3 C2 C7 118.1(3)
C1 C2 C7 123.9(3)
C4 C3 C2 122.2(3)
C4 C3 H3 118.9
C2 C3 H3 118.9
C6 C5 C4 119.2(3)
C6 C5 H5 120.4
C4 C5 H5 120.4
C5 C6 C1 121.4(3)
C5 C6 H6 119.3
C1 C6 H6 119.3
O1 Re1 N1 111.24(10)
O1 Re1 O2 110.52(10)
N1 Re1 O2 90.79(9)
O1 Re1 N2 109.98(10)
N1 Re1 N2 79.78(10)
O2 Re1 N2 139.11(9)
O1 Re1 N3 109.52(9)
N1 Re1 N3 138.16(9)
O2 Re1 N3 83.60(9)
N2 Re1 N3 77.95(10)

loop_
_geom_bond_atom_site_label_1
_geom_bond_atom_site_label_2
_geom_bond_distance
C4 C3 1.380(5)
C4 C5 1.387(4)
C4 H4 0.9300
C7 N1 1.454(4)
C7 C2 1.514(4)
C7 H7A 0.9700
C7 H7B 0.9700
C8 N1 1.477(4)
C8 C9 1.526(4)
C8 H8A 0.9700
C8 H8B 0.9700
C9 N2 1.464(4)
C9 H9A 0.9700
C9 H9B 0.9700
C10 O4 1.224(3)
C10 N2 1.364(4)
C10 C11 1.500(4)
C11 N3 1.354(4)
C11 C12 1.388(4)
C12 C13 1.383(5)
C12 H12 0.9300
C13 C14 1.387(5)
C13 H13 0.9300
C14 C15 1.391(4)
C14 H14 0.9300
C15 N3 1.348(4)
C15 H15 0.9300
N1 Re1 1.908(2)
N2 Re1 1.978(3)
N3 Re1 2.130(2)
O1 Re1 1.697(2)
O2 C1 1.364(3)
O2 Re1 1.968(2)
C1 C6 1.396(4)
C1 C2 1.400(4)
C2 C3 1.399(4)
C3 H3 0.9300
C5 C6 1.385(4)
C5 H5 0.9300
C6 H6 0.9300

loop_
_geom_torsion_atom_site_label_1
_geom_torsion_atom_site_label_2
_geom_torsion_atom_site_label_3
_geom_torsion_atom_site_label_4
_geom_torsion
N1 C8 C9 N2 -21.1(3)
O4 C10 C11 N3 173.2(3)
N2 C10 C11 N3 -4.8(3)
O4 C10 C11 C12 -4.6(4)
N2 C10 C11 C12 177.3(2)
N3 C11 C12 C13 2.7(4)
C10 C11 C12 C13 -179.6(3)
C11 C12 C13 C14 -2.5(4)
C12 C13 C14 C15 0.1(5)
C13 C14 C15 N3 2.2(4)
C2 C7 N1 C8 -173.6(2)
C2 C7 N1 Re1 -5.2(4)
C9 C8 N1 C7 173.7(2)
C9 C8 N1 Re1 3.9(3)
O4 C10 N2 C9 -7.1(5)
C11 C10 N2 C9 170.8(2)
O4 C10 N2 Re1 -177.0(2)
C11 C10 N2 Re1 0.9(3)
C8 C9 N2 C10 -139.1(3)
C8 C9 N2 Re1 31.2(3)
C14 C15 N3 C11 -2.0(4)
C14 C15 N3 Re1 172.8(2)
C12 C11 N3 C15 -0.5(4)
C10 C11 N3 C15 -178.3(2)
C12 C11 N3 Re1 -175.9(2)
C10 C11 N3 Re1 6.2(3)
Re1 O2 C1 C6 153.27(19)
Re1 O2 C1 C2 -26.6(4)
O2 C1 C2 C3 178.4(2)
C6 C1 C2 C3 -1.4(4)
O2 C1 C2 C7 -6.9(4)
C6 C1 C2 C7 173.3(3)
N1 C7 C2 C3 -162.4(2)
N1 C7 C2 C1 23.0(4)
C5 C4 C3 C2 0.2(4)
C1 C2 C3 C4 0.9(4)
C7 C2 C3 C4 -174.0(3)
C3 C4 C5 C6 -0.9(4)
C4 C5 C6 C1 0.4(4)
O2 C1 C6 C5 -179.1(2)
C2 C1 C6 C5 0.7(4)
